data_7230062
loop_
_publ_author_name
'Xu, Fen'
'Si, Xiao-Ju'
'Wang, Xiao-Ning'
'Kou, Hao-Dong'
'Chen, Di-Ming'
'Liu, Chun-Sen'
'Du, Miao'

_publ_section_title
;
 A high-activity cobalt-based MOF catalyst for [2&#x00A0;+ 2 + 2]
 cycloaddition of diynes and alkynes: insights into alkyne affinity and
 selectivity control
;
_journal_issue 9
_journal_name_full 'RSC Advances'
_journal_page_first 4895
_journal_paper_doi 10.1039/C7RA12136A
_journal_volume 8
_journal_year 2018
_chemical_absolute_configuration ad
_chemical_formula_moiety 'C23 H23 N O3 S'
_chemical_formula_sum 'C23 H23 N O3 S'
_chemical_formula_weight 393.48
_chemical_name_systematic
;
 ? 
;
_space_group_crystal_system orthorhombic
_space_group_IT_number 19
_space_group_name_Hall 'P 2ac 2ab'
_space_group_name_H-M_alt 'P 21 21 21'
_symmetry_space_group_name_Hall 'P 2ac 2ab'
_symmetry_space_group_name_H-M 'P 21 21 21'
_atom_sites_solution_hydrogens geom
_atom_sites_solution_primary direct
_atom_sites_solution_secondary difmap
_audit_creation_date 2017-12-27
_audit_creation_method
;
Olex2 1.2
(compiled 2017.08.10 svn.r3458 for OlexSys, GUI svn.r5381)
;
_audit_update_record
;
2017-12-29 deposited with the CCDC.
2018-01-23 downloaded from the CCDC.
;
_cell_angle_alpha 90.00
_cell_angle_beta 90.00
_cell_angle_gamma 90.00
_cell_formula_units_Z 4
_cell_length_a 8.4634(2)
_cell_length_b 9.3587(2)
_cell_length_c 25.6617(7)
_cell_measurement_reflns_used 3141
_cell_measurement_temperature 294(2)
_cell_measurement_theta_max 73.4470
_cell_measurement_theta_min 5.0360
_cell_volume 2032.57(9)
_computing_cell_refinement
;
CrysAlisPro, Agilent Technologies,
Version 1.171.37.35 (release 13-08-2014 CrysAlis171 .NET)
(compiled Aug 13 2014,18:06:01)
;
_computing_data_collection
;
CrysAlisPro, Agilent Technologies,
Version 1.171.37.35 (release 13-08-2014 CrysAlis171 .NET)
(compiled Aug 13 2014,18:06:01)
;
_computing_data_reduction
;
CrysAlisPro, Agilent Technologies,
Version 1.171.37.35 (release 13-08-2014 CrysAlis171 .NET)
(compiled Aug 13 2014,18:06:01)
;
_computing_molecular_graphics 'Olex2 (Dolomanov et al., 2009)'
_computing_publication_material 'Olex2 (Dolomanov et al., 2009)'
_computing_structure_refinement 'XL (Sheldrick, 2008)'
_computing_structure_solution 'XS (Sheldrick, 2008)'
_diffrn_ambient_temperature 294(2)
_diffrn_detector 'CCD plate'
_diffrn_detector_type AtlasS2
_diffrn_measured_fraction_theta_full 0.977
_diffrn_measured_fraction_theta_max 0.977
_diffrn_measurement_details
;
#__ type_ start__ end____ width___ exp.time_
  1 omega -114.00  -12.00   1.0000    4.0000
omega____ theta____ kappa____ phi______ frames
    -      -40.5455  -57.0000   60.0000 102

#__ type_ start__ end____ width___ exp.time_
  2 omega  -48.00  -12.00   1.0000    4.0000
omega____ theta____ kappa____ phi______ frames
    -      -40.5455   38.0000 -150.0000 36

#__ type_ start__ end____ width___ exp.time_
  3 omega   65.00   91.00   1.0000    4.0000
omega____ theta____ kappa____ phi______ frames
    -       40.5455 -125.0000  -30.0000 26

#__ type_ start__ end____ width___ exp.time_
  4 omega   70.00   96.00   1.0000   16.0000
omega____ theta____ kappa____ phi______ frames
    -      107.1410  -45.0000  -60.0000 26

#__ type_ start__ end____ width___ exp.time_
  5 omega   26.00   95.00   1.0000   16.0000
omega____ theta____ kappa____ phi______ frames
    -      107.1410  -95.0000  -30.0000 69

#__ type_ start__ end____ width___ exp.time_
  6 omega   51.00   78.00   1.0000   16.0000
omega____ theta____ kappa____ phi______ frames
    -      107.1410  -30.0000  150.0000 27

#__ type_ start__ end____ width___ exp.time_
  7 omega   56.00  175.00   1.0000   16.0000
omega____ theta____ kappa____ phi______ frames
    -      107.1410   15.0000  120.0000 119

#__ type_ start__ end____ width___ exp.time_
  8 omega   51.00   76.00   1.0000   16.0000
omega____ theta____ kappa____ phi______ frames
    -      107.1410  -30.0000 -150.0000 25
;
_diffrn_measurement_device 'four-circle diffractometer'
_diffrn_measurement_device_type 'SuperNova, Dual, Cu at zero, AtlasS2'
_diffrn_measurement_method '\w scans'
_diffrn_orient_matrix_UB_11 -0.0629723000
_diffrn_orient_matrix_UB_12 0.1043621000
_diffrn_orient_matrix_UB_13 0.0415084000
_diffrn_orient_matrix_UB_21 -0.0034959000
_diffrn_orient_matrix_UB_22 0.1206450000
_diffrn_orient_matrix_UB_23 -0.0408545000
_diffrn_orient_matrix_UB_31 -0.1707756000
_diffrn_orient_matrix_UB_32 -0.0407837000
_diffrn_orient_matrix_UB_33 -0.0144732000
_diffrn_radiation_monochromator mirror
_diffrn_radiation_probe x-ray
_diffrn_radiation_type CuK\a
_diffrn_radiation_wavelength 1.54184
_diffrn_reflns_av_R_equivalents 0.0134
_diffrn_reflns_av_unetI/netI 0.0216
_diffrn_reflns_limit_h_max 7
_diffrn_reflns_limit_h_min -10
_diffrn_reflns_limit_k_max 8
_diffrn_reflns_limit_k_min -11
_diffrn_reflns_limit_l_max 31
_diffrn_reflns_limit_l_min -21
_diffrn_reflns_number 5167
_diffrn_reflns_theta_full 73.57
_diffrn_reflns_theta_max 73.57
_diffrn_reflns_theta_min 3.44
_diffrn_source 'sealed X-ray tube'
_diffrn_source_type 'SuperNova (Cu) X-ray Source'
_exptl_absorpt_coefficient_mu 1.601
_exptl_absorpt_correction_T_max 1.00000
_exptl_absorpt_correction_T_min 0.87136
_exptl_absorpt_correction_type multi-scan
_exptl_absorpt_process_details
;
CrysAlisPro, Agilent Technologies,
Version 1.171.37.35 (release 13-08-2014 CrysAlis171 .NET)
(compiled Aug 13 2014,18:06:01)
Empirical absorption correction using spherical harmonics,
 implemented in SCALE3 ABSPACK scaling algorithm.
;
_exptl_crystal_colour colorless
_exptl_crystal_density_diffrn 1.286
_exptl_crystal_density_method 'not measured'
_exptl_crystal_description prism
_exptl_crystal_F_000 832
_exptl_crystal_size_max 0.25
_exptl_crystal_size_mid 0.23
_exptl_crystal_size_min 0.23
_refine_diff_density_max 0.098
_refine_diff_density_min -0.318
_refine_diff_density_rms 0.030
_refine_ls_abs_structure_details 'Flack H D (1983), Acta Cryst. A39, 876-881'
_refine_ls_abs_structure_Flack 0.004(18)
_refine_ls_extinction_method none
_refine_ls_goodness_of_fit_ref 1.028
_refine_ls_hydrogen_treatment constr
_refine_ls_matrix_type full
_refine_ls_number_parameters 255
_refine_ls_number_reflns 3393
_refine_ls_number_restraints 0
_refine_ls_restrained_S_all 1.028
_refine_ls_R_factor_all 0.0349
_refine_ls_R_factor_gt 0.0325
_refine_ls_shift/su_max 0.001
_refine_ls_shift/su_mean 0.000
_refine_ls_structure_factor_coef Fsqd
_refine_ls_weighting_details 'calc w=1/[\s^2^(Fo^2^)+(0.0493P)^2^+0.1851P] where P=(Fo^2^+2Fc^2^)/3'
_refine_ls_weighting_scheme calc
_refine_ls_wR_factor_gt 0.0859
_refine_ls_wR_factor_ref 0.0885
_reflns_number_gt 3184
_reflns_number_total 3393
_reflns_threshold_expression >2sigma(I)
_cod_data_source_file c7ra12136a2.cif
_cod_data_source_block 3ac
_cod_database_code 7230062
_chemical_oxdiff_formula 'C H O N S'
_chemical_oxdiff_usercomment ZYY-2
_reflns_odcompleteness_completeness 99.81
_reflns_odcompleteness_iscentric 1
_reflns_odcompleteness_theta 66.97
_olex2_refinement_description
;
1. Fixed Uiso
 At 1.2 times of:
  All C(H) groups, All C(H,H) groups
 At 1.5 times of:
  All C(H,H,H) groups
2.a Secondary CH2 refined with riding coordinates:
 C1(H1A,H1B), C4(H4A,H4B), C15(H15A,H15B)
2.b Aromatic/amide H refined with riding coordinates:
 C5(H5), C7(H7), C8(H8), C10(H10), C11(H11), C13(H13), C14(H14), C18(H18),
 C19(H19), C21(H21), C22(H22)
2.c Idealised Me refined as rotating group:
 C16(H16A,H16B,H16C), C23(H23A,H23B,H23C)
;
_olex2_submission_special_instructions 'No special instructions were received'

loop_
_space_group_symop_id
_space_group_symop_operation_xyz
1 'x, y, z'
2 '-x+1/2, -y, z+1/2'
3 '-x, y+1/2, -z+1/2'
4 'x+1/2, -y+1/2, -z'

loop_
_atom_site_label
_atom_site_type_symbol
_atom_site_fract_x
_atom_site_fract_y
_atom_site_fract_z
_atom_site_U_iso_or_equiv
_atom_site_adp_type
_atom_site_occupancy
_atom_site_calc_flag
_atom_site_refinement_flags_posn
C1 C -0.0432(2) 0.9084(3) 0.63083(8) 0.0566(5) Uani 1 d .
H1A H -0.0142 1.0070 0.6241 0.068 Uiso 1 calc R
H1B H -0.0058 0.8487 0.6025 0.068 Uiso 1 calc R
C2 C 0.0194(2) 0.85796(19) 0.68279(7) 0.0477(4) Uani 1 d .
C3 C -0.0996(2) 0.7899(2) 0.71041(8) 0.0489(4) Uani 1 d .
C4 C -0.2526(2) 0.7912(2) 0.68087(8) 0.0572(5) Uani 1 d .
H4A H -0.2781 0.6973 0.6673 0.069 Uiso 1 calc R
H4B H -0.3391 0.8249 0.7024 0.069 Uiso 1 calc R
C5 C 0.1699(2) 0.87195(19) 0.70324(7) 0.0485(4) Uani 1 d .
H5 H 0.2491 0.9165 0.6841 0.058 Uiso 1 calc R
C6 C 0.2016(2) 0.81805(19) 0.75322(7) 0.0460(4) Uani 1 d .
C7 C 0.0808(2) 0.7480(2) 0.77988(8) 0.0546(4) Uani 1 d .
H7 H 0.1016 0.7103 0.8127 0.065 Uiso 1 calc R
C8 C -0.0697(2) 0.7328(2) 0.75893(8) 0.0556(5) Uani 1 d .
H8 H -0.1486 0.6851 0.7772 0.067 Uiso 1 calc R
C9 C 0.3571(2) 0.83748(19) 0.77934(7) 0.0457(4) Uani 1 d .
C10 C 0.4486(2) 0.9591(2) 0.77213(7) 0.0500(4) Uani 1 d .
H10 H 0.4149 1.0281 0.7486 0.060 Uiso 1 calc R
C11 C 0.5890(2) 0.9808(2) 0.79909(7) 0.0528(4) Uani 1 d .
H11 H 0.6483 1.0630 0.7934 0.063 Uiso 1 calc R
C12 C 0.6401(2) 0.8790(2) 0.83456(7) 0.0491(4) Uani 1 d .
C13 C 0.5521(2) 0.7550(2) 0.84159(8) 0.0515(4) Uani 1 d .
H13 H 0.5871 0.6852 0.8646 0.062 Uiso 1 calc R
C14 C 0.4135(2) 0.7354(2) 0.81459(7) 0.0496(4) Uani 1 d .
H14 H 0.3557 0.6522 0.8199 0.060 Uiso 1 calc R
C15 C 0.8695(3) 1.0131(3) 0.86019(10) 0.0711(6) Uani 1 d .
H15A H 0.8089 1.0985 0.8680 0.085 Uiso 1 calc R
H15B H 0.9117 1.0213 0.8252 0.085 Uiso 1 calc R
C16 C 1.0008(4) 0.9940(3) 0.89905(13) 0.0984(10) Uani 1 d .
H16A H 0.9576 0.9922 0.9336 0.148 Uiso 1 calc GR
H16B H 1.0740 1.0719 0.8961 0.148 Uiso 1 calc GR
H16C H 1.0547 0.9057 0.8923 0.148 Uiso 1 calc GR
C17 C -0.3453(2) 0.7471(2) 0.55649(7) 0.0515(4) Uani 1 d .
C18 C -0.2521(3) 0.7286(3) 0.51256(8) 0.0650(5) Uani 1 d .
H18 H -0.1887 0.8024 0.5003 0.078 Uiso 1 calc R
C19 C -0.2554(3) 0.5974(3) 0.48731(8) 0.0731(6) Uani 1 d .
H19 H -0.1945 0.5847 0.4575 0.088 Uiso 1 calc R
C20 C -0.3458(3) 0.4863(3) 0.50501(8) 0.0682(6) Uani 1 d .
C21 C -0.4393(3) 0.5087(2) 0.54902(8) 0.0666(6) Uani 1 d .
H21 H -0.5026 0.4349 0.5614 0.080 Uiso 1 calc R
C22 C -0.4393(3) 0.6377(2) 0.57423(8) 0.0582(5) Uani 1 d .
H22 H -0.5029 0.6512 0.6034 0.070 Uiso 1 calc R
C23 C -0.3474(5) 0.3428(3) 0.47779(12) 0.1104(12) Uani 1 d .
H23A H -0.4541 0.3177 0.4690 0.166 Uiso 1 calc GR
H23B H -0.3039 0.2715 0.5005 0.166 Uiso 1 calc GR
H23C H -0.2852 0.3482 0.4466 0.166 Uiso 1 calc GR
N1 N -0.2162(2) 0.8930(2) 0.63857(7) 0.0576(4) Uani 1 d .
O1 O 0.77253(18) 0.88844(16) 0.86477(6) 0.0632(4) Uani 1 d .
O2 O -0.2781(3) 1.01862(18) 0.55750(8) 0.0867(6) Uani 1 d .
O3 O -0.49235(19) 0.9277(2) 0.61504(7) 0.0799(5) Uani 1 d .
S1 S -0.34033(7) 0.91053(6) 0.59094(2) 0.06198(15) Uani 1 d .

loop_
_atom_site_aniso_label
_atom_site_aniso_U_11
_atom_site_aniso_U_22
_atom_site_aniso_U_33
_atom_site_aniso_U_23
_atom_site_aniso_U_13
_atom_site_aniso_U_12
C1 0.0554(10) 0.0586(11) 0.0557(10) 0.0047(9) -0.0020(9) 0.0001(10)
C2 0.0508(9) 0.0425(8) 0.0498(9) -0.0029(7) 0.0031(8) 0.0033(8)
C3 0.0431(9) 0.0502(9) 0.0533(9) -0.0061(8) 0.0036(8) 0.0005(8)
C4 0.0485(10) 0.0682(12) 0.0549(10) -0.0059(9) 0.0005(9) 0.0026(9)
C5 0.0473(9) 0.0447(8) 0.0535(9) 0.0019(7) 0.0063(8) -0.0021(8)
C6 0.0442(9) 0.0416(8) 0.0522(9) -0.0029(7) 0.0033(8) 0.0015(7)
C7 0.0511(9) 0.0604(11) 0.0523(10) 0.0073(9) 0.0019(8) -0.0030(9)
C8 0.0467(9) 0.0632(11) 0.0569(10) 0.0039(9) 0.0079(9) -0.0071(9)
C9 0.0450(8) 0.0420(8) 0.0501(8) -0.0025(7) 0.0048(8) 0.0016(7)
C10 0.0509(9) 0.0453(9) 0.0538(10) 0.0068(8) 0.0026(8) -0.0002(8)
C11 0.0536(10) 0.0463(9) 0.0583(10) 0.0051(8) 0.0045(9) -0.0103(8)
C12 0.0485(9) 0.0507(9) 0.0481(8) -0.0025(7) -0.0012(8) -0.0062(8)
C13 0.0554(10) 0.0452(9) 0.0540(10) 0.0052(8) -0.0038(9) -0.0057(8)
C14 0.0517(9) 0.0407(8) 0.0563(10) 0.0025(8) -0.0014(8) -0.0067(8)
C15 0.0665(13) 0.0630(12) 0.0838(14) 0.0041(11) -0.0125(12) -0.0232(11)
C16 0.0868(18) 0.094(2) 0.114(2) 0.0115(18) -0.0388(18) -0.0379(17)
C17 0.0523(9) 0.0552(9) 0.0471(8) -0.0002(8) -0.0028(9) 0.0084(9)
C18 0.0631(12) 0.0748(14) 0.0571(11) 0.0050(10) 0.0060(10) -0.0046(12)
C19 0.0741(14) 0.0942(17) 0.0511(10) -0.0084(12) 0.0129(11) 0.0085(15)
C20 0.0851(15) 0.0659(12) 0.0536(10) -0.0061(10) -0.0034(12) 0.0133(13)
C21 0.0839(15) 0.0594(12) 0.0567(11) 0.0014(10) 0.0020(12) -0.0049(12)
C22 0.0601(11) 0.0660(12) 0.0486(9) -0.0025(9) 0.0057(9) 0.0006(10)
C23 0.166(4) 0.0748(17) 0.0905(18) -0.0270(15) -0.006(2) 0.024(2)
N1 0.0522(8) 0.0597(10) 0.0609(9) -0.0032(8) -0.0095(8) 0.0044(8)
O1 0.0628(8) 0.0621(8) 0.0646(8) 0.0099(7) -0.0145(7) -0.0222(7)
O2 0.1092(14) 0.0584(8) 0.0925(11) 0.0168(9) -0.0316(12) -0.0025(9)
O3 0.0609(8) 0.0848(12) 0.0940(12) -0.0322(10) -0.0150(8) 0.0277(9)
S1 0.0643(3) 0.0526(2) 0.0690(3) -0.0049(2) -0.0161(3) 0.0117(2)

loop_
_atom_type_symbol
_atom_type_description
_atom_type_scat_dispersion_real
_atom_type_scat_dispersion_imag
_atom_type_scat_source
C C 0.0181 0.0091 'International Tables Vol C Tables 4.2.6.8 and 6.1.1.4'
H H 0.0000 0.0000 'International Tables Vol C Tables 4.2.6.8 and 6.1.1.4'
N N 0.0311 0.0180 'International Tables Vol C Tables 4.2.6.8 and 6.1.1.4'
O O 0.0492 0.0322 'International Tables Vol C Tables 4.2.6.8 and 6.1.1.4'
S S 0.3331 0.5567 'International Tables Vol C Tables 4.2.6.8 and 6.1.1.4'

loop_
_geom_angle_atom_site_label_1
_geom_angle_atom_site_label_2
_geom_angle_atom_site_label_3
_geom_angle
H1A C1 H1B 109.3
C2 C1 H1A 111.5
C2 C1 H1B 111.5
N1 C1 H1A 111.5
N1 C1 H1B 111.5
N1 C1 C2 101.38(16)
C3 C2 C1 109.90(17)
C5 C2 C1 128.91(18)
C5 C2 C3 121.19(17)
C2 C3 C4 111.40(16)
C8 C3 C2 120.48(18)
C8 C3 C4 128.12(18)
C3 C4 H4A 111.5
C3 C4 H4B 111.5
H4A C4 H4B 109.3
N1 C4 C3 101.33(16)
N1 C4 H4A 111.5
N1 C4 H4B 111.5
C2 C5 H5 120.4
C2 C5 C6 119.22(17)
C6 C5 H5 120.4
C5 C6 C9 122.43(17)
C7 C6 C5 118.52(17)
C7 C6 C9 119.01(16)
C6 C7 H7 119.0
C8 C7 C6 122.04(18)
C8 C7 H7 119.0
C3 C8 C7 118.50(19)
C3 C8 H8 120.7
C7 C8 H8 120.7
C10 C9 C6 122.22(17)
C10 C9 C14 117.07(17)
C14 C9 C6 120.63(17)
C9 C10 H10 119.0
C9 C10 C11 122.00(18)
C11 C10 H10 119.0
C10 C11 H11 120.2
C12 C11 C10 119.53(17)
C12 C11 H11 120.2
C11 C12 C13 119.43(18)
O1 C12 C11 125.72(17)
O1 C12 C13 114.84(17)
C12 C13 H13 119.9
C14 C13 C12 120.21(18)
C14 C13 H13 119.9
C9 C14 H14 119.1
C13 C14 C9 121.73(17)
C13 C14 H14 119.1
H15A C15 H15B 108.7
C16 C15 H15A 110.6
C16 C15 H15B 110.6
O1 C15 H15A 110.6
O1 C15 H15B 110.6
O1 C15 C16 105.8(2)
C15 C16 H16A 109.5
C15 C16 H16B 109.5
C15 C16 H16C 109.5
H16A C16 H16B 109.5
H16A C16 H16C 109.5
H16B C16 H16C 109.5
C18 C17 S1 120.08(17)
C22 C17 C18 120.4(2)
C22 C17 S1 119.53(15)
C17 C18 H18 120.7
C17 C18 C19 118.6(2)
C19 C18 H18 120.7
C18 C19 H19 119.1
C20 C19 C18 121.9(2)
C20 C19 H19 119.1
C19 C20 C21 118.2(2)
C19 C20 C23 121.7(3)
C21 C20 C23 120.1(3)
C20 C21 H21 119.5
C22 C21 C20 121.0(2)
C22 C21 H21 119.5
C17 C22 H22 120.0
C21 C22 C17 120.00(19)
C21 C22 H22 120.0
C20 C23 H23A 109.5
C20 C23 H23B 109.5
C20 C23 H23C 109.5
H23A C23 H23B 109.5
H23A C23 H23C 109.5
H23B C23 H23C 109.5
C1 N1 S1 121.92(15)
C4 N1 C1 111.54(16)
C4 N1 S1 119.00(14)
C12 O1 C15 118.47(16)
N1 S1 C17 107.75(9)
O2 S1 C17 108.75(10)
O2 S1 N1 106.62(11)
O2 S1 O3 120.67(13)
O3 S1 C17 106.92(11)
O3 S1 N1 105.51(10)

loop_
_geom_bond_atom_site_label_1
_geom_bond_atom_site_label_2
_geom_bond_distance
C1 H1A 0.9700
C1 H1B 0.9700
C1 C2 1.511(3)
C1 N1 1.484(3)
C2 C3 1.386(3)
C2 C5 1.384(3)
C3 C4 1.501(3)
C3 C8 1.378(3)
C4 H4A 0.9700
C4 H4B 0.9700
C4 N1 1.477(3)
C5 H5 0.9300
C5 C6 1.404(3)
C6 C7 1.393(3)
C6 C9 1.488(3)
C7 H7 0.9300
C7 C8 1.390(3)
C8 H8 0.9300
C9 C10 1.389(3)
C9 C14 1.399(3)
C10 H10 0.9300
C10 C11 1.390(3)
C11 H11 0.9300
C11 C12 1.387(3)
C12 C13 1.391(3)
C12 O1 1.366(2)
C13 H13 0.9300
C13 C14 1.374(3)
C14 H14 0.9300
C15 H15A 0.9700
C15 H15B 0.9700
C15 C16 1.504(3)
C15 O1 1.431(3)
C16 H16A 0.9600
C16 H16B 0.9600
C16 H16C 0.9600
C17 C18 1.387(3)
C17 C22 1.374(3)
C17 S1 1.767(2)
C18 H18 0.9300
C18 C19 1.388(4)
C19 H19 0.9300
C19 C20 1.368(4)
C20 C21 1.395(3)
C20 C23 1.514(3)
C21 H21 0.9300
C21 C22 1.370(3)
C22 H22 0.9300
C23 H23A 0.9600
C23 H23B 0.9600
C23 H23C 0.9600
N1 S1 1.6201(17)
O2 S1 1.4273(19)
O3 S1 1.4366(18)

loop_
_geom_torsion_atom_site_label_1
_geom_torsion_atom_site_label_2
_geom_torsion_atom_site_label_3
_geom_torsion_atom_site_label_4
_geom_torsion
C1 C2 C3 C4 -1.5(2)
C1 C2 C3 C8 179.11(18)
C1 C2 C5 C6 179.11(19)
C1 N1 S1 C17 81.5(2)
C1 N1 S1 O2 -35.2(2)
C1 N1 S1 O3 -164.60(18)
C2 C1 N1 C4 -21.2(2)
C2 C1 N1 S1 -170.55(14)
C2 C3 C4 N1 -11.2(2)
C2 C3 C8 C7 1.5(3)
C2 C5 C6 C7 2.0(3)
C2 C5 C6 C9 -175.80(17)
C3 C2 C5 C6 -1.0(3)
C3 C4 N1 C1 20.4(2)
C3 C4 N1 S1 170.70(13)
C4 C3 C8 C7 -177.8(2)
C4 N1 S1 C17 -65.67(17)
C4 N1 S1 O2 177.73(16)
C4 N1 S1 O3 48.28(18)
C5 C2 C3 C4 178.62(17)
C5 C2 C3 C8 -0.8(3)
C5 C6 C7 C8 -1.3(3)
C5 C6 C9 C10 33.5(3)
C5 C6 C9 C14 -149.78(18)
C6 C7 C8 C3 -0.4(3)
C6 C9 C10 C11 175.91(17)
C6 C9 C14 C13 -175.96(17)
C7 C6 C9 C10 -144.31(19)
C7 C6 C9 C14 32.4(3)
C8 C3 C4 N1 168.1(2)
C9 C6 C7 C8 176.57(19)
C9 C10 C11 C12 -0.4(3)
C10 C9 C14 C13 0.9(3)
C10 C11 C12 C13 1.7(3)
C10 C11 C12 O1 -177.86(18)
C11 C12 C13 C14 -1.7(3)
C11 C12 O1 C15 -0.1(3)
C12 C13 C14 C9 0.4(3)
C13 C12 O1 C15 -179.64(19)
C14 C9 C10 C11 -0.9(3)
C16 C15 O1 C12 178.2(2)
C17 C18 C19 C20 -1.0(4)
C18 C17 C22 C21 1.1(3)
C18 C17 S1 N1 -95.49(18)
C18 C17 S1 O2 19.7(2)
C18 C17 S1 O3 151.51(18)
C18 C19 C20 C21 1.6(4)
C18 C19 C20 C23 -179.1(3)
C19 C20 C21 C22 -0.8(4)
C20 C21 C22 C17 -0.5(4)
C22 C17 C18 C19 -0.3(3)
C22 C17 S1 N1 83.04(19)
C22 C17 S1 O2 -161.75(17)
C22 C17 S1 O3 -30.0(2)
C23 C20 C21 C22 179.9(3)
N1 C1 C2 C3 13.4(2)
N1 C1 C2 C5 -166.67(19)
O1 C12 C13 C14 177.90(17)
S1 C17 C18 C19 178.17(18)
S1 C17 C22 C21 -177.42(18)
